data_1532726
loop_
_publ_author_name
'Brink, F.J.'
'Noren, L.'
'Goossens, D.J.'
'Liu Yun'
'Withers, R.L.'
'Xu Chao-Nan'

_publ_section_title
;
 A combined diffraction (XRD, electron and neutron) and electrical study
 of Na3 Mo O3 F3
;
_journal_name_full 'Journal of Solid State Chemistry'
_journal_page_first 450
_journal_page_last 458
_journal_volume 174
_journal_year 2003
_chemical_formula_sum 'F3 Mo Na3 O3'
_chemical_name_systematic 'Na3 Mo O3 F3'
_space_group_IT_number 146
_symmetry_space_group_name_Hall 'P 3*'
_symmetry_space_group_name_H-M 'R 3 :R'
_cell_angle_alpha 57.668
_cell_angle_beta 57.668
_cell_angle_gamma 57.668
_cell_formula_units_Z 1
_cell_length_a 5.8378
_cell_length_b 5.8378
_cell_length_c 5.8378
_cell_volume 133.141
_citation_journal_id_ASTM JSSCBI
_cod_data_source_file Brink_JSSCBI_2003_158.cif
_cod_data_source_block F3Mo1Na3O3
_cod_original_cell_volume 133.1413
_cod_original_sg_symbol_Hall 'R 3 (-y+z,x+z,-x+y+z)'
_cod_original_formula_sum 'F3 Mo1 Na3 O3'
_cod_database_code 1532726

loop_
_symmetry_equiv_pos_as_xyz
x,y,z
z,x,y
y,z,x

loop_
_atom_site_label
_atom_site_type_symbol
_atom_site_fract_x
_atom_site_fract_y
_atom_site_fract_z
_atom_site_occupancy
_atom_site_U_iso_or_equiv
Na3 Na+1 0.7725 0.7725 0.7725 1 0.0
F1 F-1 0.6474 0.1754 0.868 1 0.0
O1 O-2 0.3081 0.7458 0.0994 1 0.0
Mo1 Mo+6 0 0 0 1 0.0
Na1 Na+1 0.2651 0.2651 0.2651 1 0.0
Na2 Na+1 0.49 0.49 0.49 1 0.0
